data_4102085
loop_
_publ_author_name
'Phoebe K. Allan'
'Bo Xiao'
'Simon J. Teat'
'Jason W. Knight'
'Russell E. Morris'

_publ_section_title
;
 In Situ Single-Crystal Diffraction Studies of the Structural Transition
 of Metal-Organic Framework Copper 5-Sulfoisophthalate, Cu-SIP-3
;
_journal_name_full 'Journal of the American Chemical Society'
_journal_page_first 3605
_journal_page_last 3611
_journal_paper_doi 10.1021/ja910600b
_journal_volume 132
_journal_year 2010
_chemical_formula_sum 'C16 H6 Cu4 O16 S2'
_chemical_formula_weight 306.70
_chemical_name_systematic
;
 ?
;
_space_group_IT_number 14
_symmetry_cell_setting monoclinic
_symmetry_space_group_name_Hall '-P 2yn'
_symmetry_space_group_name_H-M 'P 1 21/n 1'
_atom_sites_solution_hydrogens geom
_atom_sites_solution_primary direct
_atom_sites_solution_secondary difmap
_audit_creation_method SHELXL-97
_audit_update_record
;
2010-01-26 # Formatted by publCIF
;
_cell_angle_alpha 90.00
_cell_angle_beta 139.21(2)
_cell_angle_gamma 90.00
_cell_formula_units_Z 8
_cell_length_a 13.814(5)
_cell_length_b 19.437(10)
_cell_length_c 12.067(6)
_cell_measurement_reflns_used 7694
_cell_measurement_temperature 435(2)
_cell_measurement_theta_max 22.7
_cell_measurement_theta_min 3.1
_cell_volume 2116.7(19)
_computing_cell_refinement 'SAINT (Bruker, 2006)'
_computing_data_collection 'APEXII (Bruker, 2006)'
_computing_data_reduction 'SAINT (Bruker, 2006)'
_computing_molecular_graphics 'Diamond 2.1a (Brandenberg, 1999)'
_computing_publication_material 'SHELXL97 (Sheldrick, 2008)'
_computing_structure_refinement 'SHELXL-97 (Sheldrick, 1997)'
_computing_structure_solution 'SIR97 (Altomare <i> et. al. </i>, 1999)'
_diffrn_ambient_temperature 293(2)
_diffrn_detector_area_resol_mean -
_diffrn_measured_fraction_theta_full 0.992
_diffrn_measured_fraction_theta_max 0.992
_diffrn_measurement_device_type 'Bruker AXS APEXII'
_diffrn_measurement_method /w
_diffrn_radiation_monochromator 'Si(111) Crystal'
_diffrn_radiation_source '11.3.1 ALS, LBNL. CA'
_diffrn_radiation_type synchrotron
_diffrn_radiation_wavelength 0.77490
_diffrn_reflns_av_R_equivalents 0.0444
_diffrn_reflns_av_sigmaI/netI 0.0525
_diffrn_reflns_limit_h_max 15
_diffrn_reflns_limit_h_min -14
_diffrn_reflns_limit_k_max 21
_diffrn_reflns_limit_k_min -21
_diffrn_reflns_limit_l_max 9
_diffrn_reflns_limit_l_min -13
_diffrn_reflns_number 7694
_diffrn_reflns_theta_full 22.72
_diffrn_reflns_theta_max 22.72
_diffrn_reflns_theta_min 3.08
_diffrn_standards_decay_% -
_diffrn_standards_interval_count -
_diffrn_standards_interval_time -
_diffrn_standards_number -
_exptl_absorpt_coefficient_mu 2.280
_exptl_absorpt_correction_type multi-scan
_exptl_crystal_colour blue
_exptl_crystal_density_diffrn 1.925
_exptl_crystal_density_method 'not measured'
_exptl_crystal_description 'Block, well formed'
_exptl_crystal_F_000 1216
_exptl_crystal_size_max 0.1
_exptl_crystal_size_mid 0.07
_exptl_crystal_size_min 0.03
_refine_diff_density_max 0.865
_refine_diff_density_min -0.786
_refine_diff_density_rms 0.132
_refine_ls_extinction_method none
_refine_ls_goodness_of_fit_ref 0.889
_refine_ls_hydrogen_treatment constr
_refine_ls_matrix_type full
_refine_ls_number_parameters 343
_refine_ls_number_reflns 2810
_refine_ls_number_restraints 0
_refine_ls_restrained_S_all 0.889
_refine_ls_R_factor_all 0.0883
_refine_ls_R_factor_gt 0.0490
_refine_ls_shift/su_max 0.000
_refine_ls_shift/su_mean 0.000
_refine_ls_structure_factor_coef Fsqd
_refine_ls_weighting_details 'calc w=1/[\s^2^(Fo^2^)+(0.1097P)^2^+5.3801P] where P=(Fo^2^+2Fc^2^)/3'
_refine_ls_weighting_scheme calc
_refine_ls_wR_factor_gt 0.1253
_refine_ls_wR_factor_ref 0.1569
_reflns_number_gt 1803
_reflns_number_total 2810
_reflns_threshold_expression >2sigma(I)
_cod_data_source_file ja910600b_435K.cif
_cod_data_source_block new
_cod_original_cell_volume 2116.6(17)
_cod_database_code 4102085

loop_
_symmetry_equiv_pos_as_xyz
'x, y, z'
'-x+1/2, y+1/2, -z+1/2'
'-x, -y, -z'
'x-1/2, -y-1/2, z-1/2'

loop_
_atom_site_label
_atom_site_type_symbol
_atom_site_fract_x
_atom_site_fract_y
_atom_site_fract_z
_atom_site_U_iso_or_equiv
_atom_site_adp_type
_atom_site_occupancy
_atom_site_symmetry_multiplicity
_atom_site_calc_flag
_atom_site_refinement_flags
_atom_site_disorder_assembly
_atom_site_disorder_group
Cu1 Cu 1.18379(15) 0.06506(5) 0.22365(19) 0.0468(4) Uani 1 1 d . . .
Cu2 Cu 0.78694(16) -0.04884(5) 0.2313(2) 0.0493(4) Uani 1 1 d . . .
Cu3 Cu 0.94587(16) 0.08250(5) 0.2314(2) 0.0500(5) Uani 1 1 d . . .
Cu4 Cu 1.07133(16) -0.05835(5) 0.3034(2) 0.0532(5) Uani 1 1 d . . .
S1 S 0.8006(3) 0.41557(11) 0.1096(4) 0.0444(7) Uani 1 1 d . . .
S2 S 0.2785(3) 0.10659(13) 0.0831(4) 0.0493(8) Uani 1 1 d . . .
O1 O 0.3358(8) 0.0947(3) 0.2445(10) 0.0458(18) Uani 1 1 d . . .
O2 O 1.1499(8) 0.1596(3) 0.2270(10) 0.052(2) Uani 1 1 d . . .
O3 O 0.8543(8) -0.1417(3) 0.2802(10) 0.0473(19) Uani 1 1 d . . .
O4 O 1.0827(8) -0.1378(3) 0.4048(10) 0.0471(19) Uani 1 1 d . . .
O5 O 0.7896(8) 0.4823(3) 0.0470(11) 0.063(2) Uani 1 1 d . . .
O6 O 0.8539(8) 0.4195(3) 0.2706(10) 0.053(2) Uani 1 1 d . . .
O7 O 0.6654(7) 0.3753(3) -0.0147(10) 0.0513(19) Uani 1 1 d . . .
O8 O 0.8224(9) 0.1290(3) 0.2299(12) 0.067(3) Uani 1 1 d . . .
O9 O 0.9276(8) 0.1606(3) 0.1190(10) 0.052(2) Uani 1 1 d . . .
O10 O 1.1911(9) -0.1066(3) 0.3003(11) 0.060(2) Uani 1 1 d . . .
O11 O 0.2596(10) 0.0430(4) 0.0060(12) 0.075(3) Uani 1 1 d . . .
C1 C 0.4175(12) 0.1504(5) 0.1281(14) 0.044(3) Uani 1 1 d . . .
O12 O 0.9746(7) -0.0047(3) 0.3399(9) 0.0438(18) Uani 1 1 d . . .
C2 C 0.5240(11) 0.2534(4) 0.1500(14) 0.040(3) Uani 1 1 d . . .
C3 C 1.1430(12) 0.3028(4) 0.1998(15) 0.050(3) Uani 1 1 d . . .
H021 H 1.2117 0.2801 0.2150 0.060 Uiso 1 1 calc R . .
O13 O 0.1454(9) 0.1477(5) -0.0297(12) 0.076(3) Uani 1 1 d . . .
C4 C 1.0417(12) 0.4082(4) 0.1838(15) 0.047(3) Uani 1 1 d . . .
H023 H 1.0424 0.4559 0.1891 0.057 Uiso 1 1 calc R . .
O14 O 1.0236(8) 0.0261(3) 0.1755(10) 0.0441(18) Uani 1 1 d . . .
C5 C 0.6257(12) 0.2157(4) 0.1767(14) 0.044(3) Uani 1 1 d . . .
H025 H 0.6975 0.2375 0.1961 0.053 Uiso 1 1 calc R . .
C6 C 1.0383(11) 0.2659(4) 0.1697(14) 0.038(3) Uani 1 1 d . . .
C7 C 0.5177(12) 0.1121(5) 0.1560(15) 0.047(3) Uani 1 1 d . . .
H027 H 0.5187 0.0644 0.1631 0.057 Uiso 1 1 calc R . .
O15 O 0.6969(10) 0.0379(3) 0.1784(15) 0.091(4) Uani 1 1 d . . .
O16 O 1.2171(11) -0.0258(3) 0.1951(14) 0.083(3) Uani 1 1 d . . .
C8 C 0.4198(11) 0.2215(4) 0.1247(14) 0.042(3) Uani 1 1 d . . .
H030 H 0.3516 0.2474 0.1055 0.051 Uiso 1 1 calc R . .
C9 C 0.9392(11) 0.3712(4) 0.1531(14) 0.040(3) Uani 1 1 d . . .
C10 C 0.9367(12) 0.2999(4) 0.1476(14) 0.045(3) Uani 1 1 d . . .
H032 H 0.8677 0.2754 0.1293 0.054 Uiso 1 1 calc R . .
C11 C 0.6166(12) 0.1449(4) 0.1734(15) 0.046(3) Uani 1 1 d . . .
C12 C 1.1427(12) 0.3753(4) 0.2066(15) 0.048(3) Uani 1 1 d . . .
C13 C 0.7225(12) 0.1008(4) 0.1978(15) 0.046(3) Uani 1 1 d . . .
C14 C 1.0406(11) 0.1887(4) 0.1725(14) 0.039(3) Uani 1 1 d . . .
C15 C 0.9700(12) -0.1684(4) 0.3448(15) 0.045(3) Uani 1 1 d . . .
C16 C 1.2492(13) -0.0835(4) 0.2657(15) 0.046(3) Uani 1 1 d . . .

loop_
_atom_site_aniso_label
_atom_site_aniso_U_11
_atom_site_aniso_U_22
_atom_site_aniso_U_33
_atom_site_aniso_U_23
_atom_site_aniso_U_13
_atom_site_aniso_U_12
Cu1 0.0602(9) 0.0158(6) 0.0986(12) 0.0019(6) 0.0697(10) 0.0016(5)
Cu2 0.0598(9) 0.0134(6) 0.1054(12) 0.0012(6) 0.0712(10) 0.0008(5)
Cu3 0.0625(10) 0.0169(6) 0.1086(12) 0.0058(6) 0.0755(10) 0.0039(5)
Cu4 0.0681(10) 0.0194(6) 0.1156(13) 0.0143(6) 0.0818(11) 0.0096(6)
S1 0.0471(17) 0.0214(12) 0.085(2) 0.0032(12) 0.0554(18) 0.0042(11)
S2 0.0505(19) 0.0416(14) 0.078(2) -0.0055(13) 0.0550(19) -0.0109(12)
O1 0.047(5) 0.035(4) 0.074(5) 0.002(3) 0.052(5) -0.003(3)
O2 0.059(5) 0.016(3) 0.112(7) -0.006(3) 0.074(5) -0.004(3)
O3 0.061(5) 0.015(3) 0.099(6) 0.006(3) 0.070(5) 0.005(3)
O4 0.049(5) 0.018(3) 0.087(6) 0.008(3) 0.055(5) 0.000(3)
O5 0.057(5) 0.037(4) 0.107(7) 0.018(4) 0.065(6) 0.011(4)
O6 0.057(5) 0.035(4) 0.084(6) -0.007(4) 0.058(5) 0.000(3)
O7 0.039(5) 0.038(4) 0.076(6) -0.004(3) 0.043(5) -0.003(3)
O8 0.079(6) 0.022(3) 0.150(8) -0.001(4) 0.101(7) 0.000(4)
O9 0.050(5) 0.020(3) 0.098(6) 0.008(3) 0.059(5) 0.004(3)
O10 0.074(6) 0.028(4) 0.122(7) 0.013(4) 0.087(6) 0.006(3)
O11 0.107(7) 0.047(4) 0.129(8) -0.042(5) 0.105(7) -0.047(4)
C1 0.051(7) 0.032(5) 0.071(8) -0.005(5) 0.052(7) -0.005(5)
O12 0.052(5) 0.020(3) 0.086(5) 0.002(3) 0.060(5) 0.001(3)
C2 0.052(7) 0.015(4) 0.074(8) 0.000(4) 0.054(7) 0.000(4)
C3 0.062(8) 0.019(5) 0.107(10) -0.005(5) 0.075(8) -0.005(5)
O13 0.046(5) 0.096(7) 0.093(7) 0.016(5) 0.054(6) 0.015(5)
C4 0.068(8) 0.012(4) 0.097(9) -0.005(5) 0.072(8) -0.004(4)
O14 0.050(4) 0.023(3) 0.090(6) 0.001(3) 0.062(5) 0.000(3)
C5 0.051(7) 0.019(5) 0.090(9) -0.002(5) 0.061(7) -0.002(4)
C6 0.042(7) 0.020(4) 0.068(8) -0.002(4) 0.046(7) 0.000(4)
C7 0.056(7) 0.023(5) 0.092(9) -0.002(5) 0.065(8) -0.005(5)
O15 0.104(7) 0.012(4) 0.212(11) 0.004(5) 0.135(9) 0.007(4)
O16 0.131(8) 0.027(4) 0.190(10) 0.021(5) 0.150(9) 0.021(4)
C8 0.044(7) 0.022(5) 0.079(8) -0.008(5) 0.052(7) -0.004(4)
C9 0.043(6) 0.021(5) 0.072(8) -0.002(4) 0.048(7) 0.001(4)
C10 0.054(7) 0.021(5) 0.093(9) 0.008(5) 0.065(8) 0.006(4)
C11 0.054(7) 0.024(5) 0.087(9) -0.001(5) 0.061(7) 0.004(5)
C12 0.052(7) 0.019(5) 0.085(9) 0.000(5) 0.055(7) -0.002(4)
C13 0.054(7) 0.023(5) 0.094(9) -0.002(5) 0.066(8) -0.003(5)
C14 0.047(7) 0.023(5) 0.070(8) 0.002(5) 0.051(7) -0.002(5)
C15 0.055(8) 0.018(5) 0.081(9) -0.003(5) 0.057(8) -0.003(5)
C16 0.063(8) 0.012(5) 0.090(9) 0.001(5) 0.065(8) 0.004(4)

loop_
_atom_type_symbol
_atom_type_description
_atom_type_scat_dispersion_real
_atom_type_scat_dispersion_imag
_atom_type_scat_source
C C 0.0033 0.0016 'International Tables Vol C Tables 4.2.6.8 and 6.1.1.4'
H H 0.0000 0.0000 'International Tables Vol C Tables 4.2.6.8 and 6.1.1.4'
O O 0.0106 0.0060 'International Tables Vol C Tables 4.2.6.8 and 6.1.1.4'
S S 0.1246 0.1234 'International Tables Vol C Tables 4.2.6.8 and 6.1.1.4'
Cu Cu 0.3201 1.2651 'International Tables Vol C Tables 4.2.6.8 and 6.1.1.4'

loop_
_geom_angle_atom_site_label_1
_geom_angle_atom_site_label_2
_geom_angle_atom_site_label_3
_geom_angle
_geom_angle_site_symmetry_1
_geom_angle_site_symmetry_3
_geom_angle_publ_flag
O2 Cu1 O16 170.8(3) . . ?
O2 Cu1 O14 98.0(2) . . ?
O16 Cu1 O14 87.8(3) . . ?
O2 Cu1 O1 88.4(3) . 1_655 ?
O16 Cu1 O1 85.2(3) . 1_655 ?
O14 Cu1 O1 171.0(3) . 1_655 ?
O15 Cu2 O3 170.9(3) . . ?
O15 Cu2 O12 91.9(3) . . ?
O3 Cu2 O12 96.7(3) . . ?
O15 Cu2 O6 83.5(3) . 2_645 ?
O3 Cu2 O6 87.4(3) . 2_645 ?
O12 Cu2 O6 153.2(3) . 2_645 ?
O15 Cu2 O11 92.4(4) . 3_655 ?
O3 Cu2 O11 92.4(3) . 3_655 ?
O12 Cu2 O11 78.9(3) . 3_655 ?
O6 Cu2 O11 127.6(3) 2_645 3_655 ?
O8 Cu3 O9 88.9(3) . . ?
O8 Cu3 O14 165.2(4) . . ?
O9 Cu3 O14 90.7(3) . . ?
O8 Cu3 O12 98.0(3) . . ?
O9 Cu3 O12 172.8(3) . . ?
O14 Cu3 O12 82.1(2) . . ?
O8 Cu3 O7 96.4(3) . 4_666 ?
O9 Cu3 O7 89.7(3) . 4_666 ?
O14 Cu3 O7 98.3(3) . 4_666 ?
O12 Cu3 O7 91.3(3) . 4_666 ?
O8 Cu3 Cu4 138.4(2) . . ?
O9 Cu3 Cu4 131.7(2) . . ?
O14 Cu3 Cu4 41.17(18) . . ?
O12 Cu3 Cu4 41.20(17) . . ?
O7 Cu3 Cu4 92.89(17) 4_666 . ?
O4 Cu4 O10 87.9(3) . . ?
O4 Cu4 O12 91.4(3) . . ?
O10 Cu4 O12 171.9(3) . . ?
O4 Cu4 O14 170.1(3) . . ?
O10 Cu4 O14 99.9(3) . . ?
O12 Cu4 O14 81.7(3) . . ?
O4 Cu4 Cu3 132.5(2) . . ?
O10 Cu4 Cu3 139.2(2) . . ?
O12 Cu4 Cu3 41.15(17) . . ?
O14 Cu4 Cu3 40.81(18) . . ?
O7 S1 O5 113.5(5) . . ?
O7 S1 O6 111.0(4) . . ?
O5 S1 O6 113.1(5) . . ?
O7 S1 C9 107.4(4) . . ?
O5 S1 C9 104.6(4) . . ?
O6 S1 C9 106.6(5) . . ?
O13 S2 O11 112.7(6) . . ?
O13 S2 O1 111.3(5) . . ?
O11 S2 O1 111.9(5) . . ?
O13 S2 C1 109.6(5) . . ?
O11 S2 C1 103.5(4) . . ?
O1 S2 C1 107.5(5) . . ?
S2 O1 Cu1 114.8(4) . 1_455 ?
C14 O2 Cu1 130.6(6) . . ?
C15 O3 Cu2 133.1(6) . . ?
C15 O4 Cu4 123.2(7) . . ?
S1 O6 Cu2 119.1(5) . 2_655 ?
S1 O7 Cu3 123.8(4) . 4_565 ?
C13 O8 Cu3 124.4(6) . . ?
C14 O9 Cu3 121.7(7) . . ?
C16 O10 Cu4 128.0(6) . . ?
S2 O11 Cu2 118.5(5) . 3_655 ?
C7 C1 C8 120.6(9) . . ?
C7 C1 S2 118.3(7) . . ?
C8 C1 S2 121.0(7) . . ?
Cu4 O12 Cu3 97.7(3) . . ?
Cu4 O12 Cu2 112.5(3) . . ?
Cu3 O12 Cu2 114.8(3) . . ?
C8 C2 C5 121.4(8) . . ?
C8 C2 C15 118.4(8) . 2_655 ?
C5 C2 C15 120.2(8) . 2_655 ?
C6 C3 C12 118.7(8) . . ?
C12 C4 C9 120.2(8) . . ?
Cu1 O14 Cu3 117.8(3) . . ?
Cu1 O14 Cu4 116.8(3) . . ?
Cu3 O14 Cu4 98.0(3) . . ?
C11 C5 C2 117.7(8) . . ?
C10 C6 C3 120.3(8) . . ?
C10 C6 C14 119.0(8) . . ?
C3 C6 C14 120.6(8) . . ?
C11 C7 C1 119.2(8) . . ?
C13 O15 Cu2 142.2(7) . . ?
C16 O16 Cu1 134.7(8) . . ?
C2 C8 C1 119.2(8) . . ?
C4 C9 C10 121.5(8) . . ?
C4 C9 S1 119.2(7) . . ?
C10 C9 S1 119.2(7) . . ?
C6 C10 C9 119.0(8) . . ?
C7 C11 C5 121.8(8) . . ?
C7 C11 C13 117.9(8) . . ?
C5 C11 C13 120.2(8) . . ?
C4 C12 C3 120.3(9) . . ?
C4 C12 C16 119.6(8) . 2_755 ?
C3 C12 C16 120.1(9) . 2_755 ?
O8 C13 O15 125.6(9) . . ?
O8 C13 C11 119.4(8) . . ?
O15 C13 C11 115.0(8) . . ?
O2 C14 O9 127.4(8) . . ?
O2 C14 C6 117.8(8) . . ?
O9 C14 C6 114.9(8) . . ?
O3 C15 O4 127.2(8) . . ?
O3 C15 C2 116.5(8) . 2_645 ?
O4 C15 C2 116.2(8) . 2_645 ?
O10 C16 O16 124.1(9) . . ?
O10 C16 C12 121.7(8) . 2_745 ?
O16 C16 C12 114.0(9) . 2_745 ?

loop_
_geom_bond_atom_site_label_1
_geom_bond_atom_site_label_2
_geom_bond_distance
_geom_bond_site_symmetry_2
_geom_bond_publ_flag
Cu1 O2 1.904(6) . ?
Cu1 O16 1.921(7) . ?
Cu1 O14 1.965(6) . ?
Cu1 O1 2.001(6) 1_655 ?
Cu2 O15 1.896(7) . ?
Cu2 O3 1.908(6) . ?
Cu2 O12 2.007(6) . ?
Cu2 O6 2.025(7) 2_645 ?
Cu2 O11 2.416(9) 3_655 ?
Cu3 O8 1.918(6) . ?
Cu3 O9 1.922(6) . ?
Cu3 O14 1.977(6) . ?
Cu3 O12 1.989(6) . ?
Cu3 O7 2.277(8) 4_666 ?
Cu3 Cu4 2.996(2) . ?
Cu4 O4 1.902(6) . ?
Cu4 O10 1.926(7) . ?
Cu4 O12 1.991(6) . ?
Cu4 O14 1.992(6) . ?
S1 O7 1.453(7) . ?
S1 O5 1.450(7) . ?
S1 O6 1.469(8) . ?
S1 C9 1.778(9) . ?
S2 O13 1.443(8) . ?
S2 O11 1.448(8) . ?
S2 O1 1.462(8) . ?
S2 C1 1.769(10) . ?
O1 Cu1 2.001(6) 1_455 ?
O2 C14 1.237(11) . ?
O3 C15 1.243(11) . ?
O4 C15 1.263(11) . ?
O6 Cu2 2.025(7) 2_655 ?
O7 Cu3 2.277(7) 4_565 ?
O8 C13 1.243(11) . ?
O9 C14 1.274(11) . ?
O10 C16 1.238(12) . ?
O11 Cu2 2.416(9) 3_655 ?
C1 C7 1.371(13) . ?
C1 C8 1.385(12) . ?
C2 C8 1.373(12) . ?
C2 C5 1.389(12) . ?
C2 C15 1.522(12) 2_655 ?
C3 C6 1.395(12) . ?
C3 C12 1.413(12) . ?
C4 C12 1.359(13) . ?
C4 C9 1.365(13) . ?
C5 C11 1.380(12) . ?
C6 C10 1.383(12) . ?
C6 C14 1.500(12) . ?
C7 C11 1.372(13) . ?
O15 C13 1.245(11) . ?
O16 C16 1.268(12) . ?
C9 C10 1.386(12) . ?
C11 C13 1.520(13) . ?
C12 C16 1.491(13) 2_755 ?
C15 C2 1.522(12) 2_645 ?
C16 C12 1.491(13) 2_745 ?
